data_1559357
loop_
_publ_author_name
'Wang, Hai-Qiang'
'Ma, Shuang-Gang'
'Lin, Ming-Bao'
'Hou, Qi'
'Ma, Min'
'Yu, Shi-Shan'

_publ_section_title
;
 Hydroxylated Ethacrylic and Tiglic Acid Derivatives from the Stems and
 Branches of <i>Enkianthus chinensis</i> and Their Potential
 Anti-inflammatory Activities.
;
_journal_issue 10
_journal_name_full 'Journal of natural products'
_journal_page_first 2867
_journal_page_last 2876
_journal_paper_doi 10.1021/acs.jnatprod.0c00286
_journal_volume 83
_journal_year 2020
_chemical_absolute_configuration ad
_chemical_formula_moiety 'C12 H18 O8'
_chemical_formula_sum 'C12 H18 O8'
_chemical_formula_weight 290.26
_space_group_crystal_system orthorhombic
_space_group_IT_number 19
_space_group_name_Hall 'P 2ac 2ab'
_space_group_name_H-M_alt 'P 21 21 21'
_atom_sites_solution_hydrogens geom
_atom_sites_solution_primary direct
_atom_sites_solution_secondary difmap
_audit_creation_date 2018-12-27
_audit_creation_method
;
  Olex2 1.1
  (compiled 2011.02.15 svn.r1672, GUI svn.r3494)
;
_cell_angle_alpha 90.00
_cell_angle_beta 90.00
_cell_angle_gamma 90.00
_cell_formula_units_Z 8
_cell_length_a 7.8647(5)
_cell_length_b 9.2285(4)
_cell_length_c 36.996(3)
_cell_measurement_reflns_used 3824
_cell_measurement_temperature 108.35(10)
_cell_measurement_theta_max 71.2050
_cell_measurement_theta_min 4.8000
_cell_volume 2685.1(3)
_computing_cell_refinement
;
CrysAlisPro, Agilent Technologies,
Version 1.171.37.35 (release 13-08-2014 CrysAlis171 .NET)
(compiled Aug 13 2014,18:06:01)
;
_computing_data_collection
;
CrysAlisPro, Agilent Technologies,
Version 1.171.37.35 (release 13-08-2014 CrysAlis171 .NET)
(compiled Aug 13 2014,18:06:01)
;
_computing_data_reduction
;
CrysAlisPro, Agilent Technologies,
Version 1.171.37.35 (release 13-08-2014 CrysAlis171 .NET)
(compiled Aug 13 2014,18:06:01)
;
_computing_molecular_graphics
;
O. V. Dolomanov, L. J. Bourhis, R. J. Gildea, J. A. K. Howard and H. Puschmann,
OLEX2: a complete structure solution, refinement and analysis program.
J. Appl. Cryst. (2009). 42, 339-341.
;
_computing_publication_material
;
O. V. Dolomanov, L. J. Bourhis, R. J. Gildea, J. A. K. Howard and H. Puschmann,
OLEX2: a complete structure solution, refinement and analysis program.
J. Appl. Cryst. (2009). 42, 339-341.
;
_computing_structure_refinement 'SHELXL-97 (Sheldrick, 1997)'
_computing_structure_solution 'A short history of SHELX (Sheldrick, 2007)/Bruker'
_diffrn_ambient_environment N~2~
_diffrn_ambient_temperature 108.35(10)
_diffrn_detector 'CCD plate'
_diffrn_detector_area_resol_mean 16.0971
_diffrn_detector_type Eos
_diffrn_measured_fraction_theta_full 0.9989
_diffrn_measured_fraction_theta_max 0.9750
_diffrn_measurement_details
;
#__ type_ start__ end____ width___ exp.time_
  1 omega   28.00   56.00   1.0000    1.0000
omega____ theta____ kappa____ phi______ frames
    -       36.7919  -37.0000  120.0000 28

#__ type_ start__ end____ width___ exp.time_
  2 omega   92.00  123.00   1.0000    3.0000
omega____ theta____ kappa____ phi______ frames
    -      108.0000   30.0000   30.0000 31

#__ type_ start__ end____ width___ exp.time_
  3 omega  127.00  165.00   1.0000    3.0000
omega____ theta____ kappa____ phi______ frames
    -      108.0000   30.0000   30.0000 38

#__ type_ start__ end____ width___ exp.time_
  4 omega   70.00   98.00   1.0000    1.0000
omega____ theta____ kappa____ phi______ frames
    -       36.7919  178.0000  -60.0000 28

#__ type_ start__ end____ width___ exp.time_
  5 omega   65.00  108.00   1.0000    1.0000
omega____ theta____ kappa____ phi______ frames
    -       36.7919  178.0000 -120.0000 43

#__ type_ start__ end____ width___ exp.time_
  6 omega  -32.00   58.00   1.0000    1.0000
omega____ theta____ kappa____ phi______ frames
    -       36.7919  -19.0000   30.0000 90

#__ type_ start__ end____ width___ exp.time_
  7 omega   45.00   71.00   1.0000    1.0000
omega____ theta____ kappa____ phi______ frames
    -       36.7919  -99.0000  -90.0000 26

#__ type_ start__ end____ width___ exp.time_
  8 omega   56.00  108.00   1.0000    3.0000
omega____ theta____ kappa____ phi______ frames
    -      108.0000  -94.0000  -90.0000 52

#__ type_ start__ end____ width___ exp.time_
  9 omega   41.00   91.00   1.0000    3.0000
omega____ theta____ kappa____ phi______ frames
    -      108.0000  -45.0000 -120.0000 50

#__ type_ start__ end____ width___ exp.time_
 10 omega   40.00   91.00   1.0000    3.0000
omega____ theta____ kappa____ phi______ frames
    -      108.0000  -30.0000  -90.0000 51

#__ type_ start__ end____ width___ exp.time_
 11 omega   41.00   98.00   1.0000    3.0000
omega____ theta____ kappa____ phi______ frames
    -      108.0000  -45.0000 -180.0000 57

#__ type_ start__ end____ width___ exp.time_
 12 omega   41.00  129.00   1.0000    3.0000
omega____ theta____ kappa____ phi______ frames
    -      108.0000  -77.0000    0.0000 88

#__ type_ start__ end____ width___ exp.time_
 13 omega   58.00  108.00   1.0000    1.0000
omega____ theta____ kappa____ phi______ frames
    -       36.7919 -178.0000   60.0000 50

#__ type_ start__ end____ width___ exp.time_
 14 omega   40.00  100.00   1.0000    3.0000
omega____ theta____ kappa____ phi______ frames
    -      108.0000  -94.0000  150.0000 60

#__ type_ start__ end____ width___ exp.time_
 15 omega  -32.00   23.00   1.0000    1.0000
omega____ theta____ kappa____ phi______ frames
    -       36.7919  -37.0000  120.0000 55
;
_diffrn_measurement_device 'four-circle diffractometer'
_diffrn_measurement_device_type 'Xcalibur, Eos, Gemini'
_diffrn_measurement_method '\w scans'
_diffrn_orient_matrix_UB_11 -0.0585775000
_diffrn_orient_matrix_UB_12 0.0881126000
_diffrn_orient_matrix_UB_13 0.0330769000
_diffrn_orient_matrix_UB_21 -0.1330266000
_diffrn_orient_matrix_UB_22 0.0781971000
_diffrn_orient_matrix_UB_23 -0.0235618000
_diffrn_orient_matrix_UB_31 -0.1316361000
_diffrn_orient_matrix_UB_32 -0.1181450000
_diffrn_orient_matrix_UB_33 0.0091664000
_diffrn_radiation_monochromator graphite
_diffrn_radiation_probe x-ray
_diffrn_radiation_type 'Cu K\a'
_diffrn_radiation_wavelength 1.54184
_diffrn_reflns_av_R_equivalents 0.0367
_diffrn_reflns_av_unetI/netI 0.0502
_diffrn_reflns_limit_h_max 7
_diffrn_reflns_limit_h_min -9
_diffrn_reflns_limit_k_max 6
_diffrn_reflns_limit_k_min -11
_diffrn_reflns_limit_l_max 45
_diffrn_reflns_limit_l_min -42
_diffrn_reflns_number 9320
_diffrn_reflns_theta_full 71.10
_diffrn_reflns_theta_max 71.10
_diffrn_reflns_theta_min 4.78
_diffrn_source 'Enhance (Cu) X-ray Source'
_exptl_absorpt_coefficient_mu 1.049
_exptl_absorpt_correction_T_max 1.00000
_exptl_absorpt_correction_T_min 0.81794
_exptl_absorpt_correction_type multi-scan
_exptl_absorpt_process_details
;
CrysAlisPro, Agilent Technologies,
Version 1.171.37.35 (release 13-08-2014 CrysAlis171 .NET)
(compiled Aug 13 2014,18:06:01)
Empirical absorption correction using spherical harmonics,
 implemented in SCALE3 ABSPACK scaling algorithm.
;
_exptl_crystal_density_diffrn 1.436
_exptl_crystal_density_method 'not measured'
_exptl_crystal_description
;
;
_exptl_crystal_F_000 1232
_exptl_crystal_size_max 0.40
_exptl_crystal_size_mid 0.35
_exptl_crystal_size_min 0.02
_refine_diff_density_max 0.273
_refine_diff_density_min -0.289
_refine_diff_density_rms 0.064
_refine_ls_abs_structure_details 'Flack H D (1983), Acta Cryst. A39, 876-881'
_refine_ls_abs_structure_Flack -0.05(17)
_refine_ls_extinction_method none
_refine_ls_goodness_of_fit_ref 1.101
_refine_ls_hydrogen_treatment mixed
_refine_ls_matrix_type full
_refine_ls_number_parameters 369
_refine_ls_number_reflns 5076
_refine_ls_number_restraints 0
_refine_ls_restrained_S_all 1.101
_refine_ls_R_factor_all 0.0466
_refine_ls_R_factor_gt 0.0434
_refine_ls_shift/su_max 0.002
_refine_ls_shift/su_mean 0.000
_refine_ls_structure_factor_coef Fsqd
_refine_ls_weighting_details 'calc w=1/[\s^2^(Fo^2^)+(0.0490P)^2^+0.9420P] where P=(Fo^2^+2Fc^2^)/3'
_refine_ls_weighting_scheme calc
_refine_ls_wR_factor_gt 0.1105
_refine_ls_wR_factor_ref 0.1131
_reflns_number_gt 4772
_reflns_number_total 5076
_reflns_threshold_expression >2sigma(I)
_cod_data_source_file np0c00286_si_002.cif
_cod_data_source_block exp_5761
_cod_depositor_comments 'Adding full bibliography for 1559356--1559357.cif.'
_cod_original_cell_volume 2685.2(3)
_cod_database_code 1559357
_reflns_odcompleteness_completeness 99.89
_reflns_odcompleteness_iscentric 1
_reflns_odcompleteness_theta 66.97

loop_
_space_group_symop_id
_space_group_symop_operation_xyz
1 'x, y, z'
2 '-x+1/2, -y, z+1/2'
3 'x+1/2, -y+1/2, -z'
4 '-x, y+1/2, -z+1/2'

loop_
_atom_site_label
_atom_site_type_symbol
_atom_site_fract_x
_atom_site_fract_y
_atom_site_fract_z
_atom_site_U_iso_or_equiv
_atom_site_adp_type
_atom_site_occupancy
_atom_site_symmetry_multiplicity
_atom_site_calc_flag
_atom_site_refinement_flags
_atom_site_disorder_assembly
_atom_site_disorder_group
O10 O -0.5513(2) -0.49608(19) -0.13513(4) 0.0149(3) Uani 1 1 d . . .
O5 O 0.1667(2) -0.46199(18) 0.07861(5) 0.0152(4) Uani 1 1 d . . .
O14 O 0.1410(2) -0.51973(19) -0.07172(5) 0.0152(4) Uani 1 1 d . . .
H14 H 0.2442 -0.5289 -0.0740 0.023 Uiso 1 1 calc R . .
O4 O 0.1234(2) -0.65491(18) -0.00781(5) 0.0165(4) Uani 1 1 d . . .
H4 H 0.1269 -0.6086 -0.0267 0.025 Uiso 1 1 calc R . .
O13 O -0.0967(2) -0.43226(19) -0.12574(4) 0.0150(3) Uani 1 1 d . . .
O3 O -0.2222(2) -0.59217(19) 0.01139(5) 0.0156(4) Uani 1 1 d . . .
H3 H -0.2713 -0.6693 0.0079 0.023 Uiso 1 1 calc R . .
O11 O -0.5117(2) -0.50897(19) -0.05893(4) 0.0147(4) Uani 1 1 d . . .
H11 H -0.5239 -0.4668 -0.0396 0.022 Uiso 1 1 calc R . .
O2 O -0.2682(2) -0.59104(19) 0.08917(4) 0.0148(4) Uani 1 1 d . . .
O9 O -0.2445(2) -0.4865(2) -0.17537(4) 0.0191(4) Uani 1 1 d . . .
O15 O -0.6427(3) -0.7781(2) -0.22034(6) 0.0277(5) Uani 1 1 d . . .
C7 C -0.1589(3) -0.4868(3) 0.14483(6) 0.0178(5) Uani 1 1 d . . .
H7A H -0.1883 -0.4228 0.1646 0.021 Uiso 1 1 calc R . .
H7B H -0.1264 -0.5797 0.1550 0.021 Uiso 1 1 calc R . .
O6 O 0.3805(2) -0.40328(19) 0.00759(5) 0.0177(4) Uani 1 1 d . . .
H6 H 0.3566 -0.3255 0.0170 0.027 Uiso 1 1 calc R . .
O1 O -0.0166(2) -0.4268(2) 0.12527(4) 0.0176(4) Uani 1 1 d . . .
O7 O -0.5298(3) -0.3723(2) 0.17120(6) 0.0257(4) Uani 1 1 d . . .
C19 C -0.4066(3) -0.4879(3) -0.19294(7) 0.0200(5) Uani 1 1 d . . .
H19A H -0.3965 -0.5360 -0.2162 0.024 Uiso 1 1 calc R . .
H19B H -0.4438 -0.3892 -0.1972 0.024 Uiso 1 1 calc R . .
O8 O -0.6986(2) -0.5670(2) 0.17671(5) 0.0195(4) Uani 1 1 d . . .
C16 C -0.2154(3) -0.4353(3) -0.06543(6) 0.0133(5) Uani 1 1 d . . .
H16 H -0.1825 -0.5367 -0.0618 0.016 Uiso 1 1 calc R . .
C21 C -0.7125(3) -0.5652(3) -0.18707(6) 0.0151(5) Uani 1 1 d . . .
O12 O -0.2125(2) -0.36271(18) -0.03153(5) 0.0156(4) Uani 1 1 d . . .
H12 H -0.2279 -0.4216 -0.0152 0.023 Uiso 1 1 calc R . .
O16 O -0.9075(3) -0.6902(2) -0.22382(5) 0.0229(4) Uani 1 1 d . . .
C12 C -0.8023(3) -0.4874(3) 0.20217(7) 0.0219(6) Uani 1 1 d . . .
H12A H -0.7348 -0.4612 0.2228 0.033 Uiso 1 1 calc R . .
H12B H -0.8958 -0.5469 0.2098 0.033 Uiso 1 1 calc R . .
H12C H -0.8452 -0.4013 0.1908 0.033 Uiso 1 1 calc R . .
C15 C -0.3961(3) -0.4300(3) -0.08110(6) 0.0122(4) Uani 1 1 d . . .
H15 H -0.4337 -0.3291 -0.0833 0.015 Uiso 1 1 calc R . .
C17 C -0.0884(3) -0.3633(3) -0.09110(6) 0.0142(5) Uani 1 1 d . . .
H17 H -0.1194 -0.2610 -0.0939 0.017 Uiso 1 1 calc R . .
C13 C -0.2587(3) -0.4203(3) -0.14117(6) 0.0146(5) Uani 1 1 d . . .
H13 H -0.2905 -0.3182 -0.1438 0.018 Uiso 1 1 calc R . .
C3 C -0.0904(3) -0.6127(3) 0.03709(6) 0.0126(5) Uani 1 1 d . . .
H3A H -0.0818 -0.7157 0.0432 0.015 Uiso 1 1 calc R . .
C20 C -0.5389(3) -0.5670(3) -0.16973(6) 0.0159(5) Uani 1 1 d . . .
H20 H -0.5029 -0.6677 -0.1662 0.019 Uiso 1 1 calc R . .
C8 C -0.3155(3) -0.5074(3) 0.12030(6) 0.0144(5) Uani 1 1 d . . .
H8 H -0.3568 -0.4123 0.1124 0.017 Uiso 1 1 calc R . .
C6 C 0.3887(3) -0.5131(3) 0.03459(7) 0.0184(5) Uani 1 1 d . . .
H6A H 0.4591 -0.4785 0.0543 0.022 Uiso 1 1 calc R . .
H6B H 0.4439 -0.5977 0.0244 0.022 Uiso 1 1 calc R . .
C14 C -0.3891(3) -0.5004(3) -0.11802(6) 0.0133(5) Uani 1 1 d . . .
H14A H -0.3537 -0.6016 -0.1153 0.016 Uiso 1 1 calc R . .
C9 C -0.4572(3) -0.5870(3) 0.13910(6) 0.0156(5) Uani 1 1 d . . .
C22 C -0.7476(3) -0.6891(3) -0.21186(6) 0.0180(5) Uani 1 1 d . . .
C5 C 0.2168(3) -0.5583(3) 0.04975(7) 0.0144(5) Uani 1 1 d . . .
H5 H 0.2281 -0.6561 0.0598 0.017 Uiso 1 1 calc R . .
C10 C -0.5628(3) -0.4957(3) 0.16373(6) 0.0168(5) Uani 1 1 d . . .
C1 C 0.0227(3) -0.5195(3) 0.09618(6) 0.0134(5) Uani 1 1 d . . .
H1 H 0.0484 -0.6167 0.1053 0.016 Uiso 1 1 calc R . .
C18 C 0.0946(3) -0.3724(3) -0.07835(7) 0.0159(5) Uani 1 1 d . . .
H18A H 0.1691 -0.3316 -0.0966 0.019 Uiso 1 1 calc R . .
H18B H 0.1082 -0.3164 -0.0564 0.019 Uiso 1 1 calc R . .
C2 C -0.1288(3) -0.5260(2) 0.07094(6) 0.0134(5) Uani 1 1 d . . .
H2 H -0.1602 -0.4271 0.0640 0.016 Uiso 1 1 calc R . .
C23 C -0.8252(3) -0.4615(3) -0.18121(7) 0.0190(5) Uani 1 1 d . . .
H23A H -0.9303 -0.4644 -0.1927 0.023 Uiso 1 1 calc R . .
H23B H -0.7994 -0.3857 -0.1656 0.023 Uiso 1 1 calc R . .
C4 C 0.0767(3) -0.5611(3) 0.02118(6) 0.0137(5) Uani 1 1 d . . .
H4A H 0.0612 -0.4629 0.0117 0.016 Uiso 1 1 calc R . .
C24 C -0.9505(4) -0.8082(4) -0.24785(8) 0.0297(7) Uani 1 1 d . . .
H24A H -0.8861 -0.7995 -0.2698 0.045 Uiso 1 1 calc R . .
H24B H -1.0697 -0.8048 -0.2534 0.045 Uiso 1 1 calc R . .
H24C H -0.9241 -0.8988 -0.2364 0.045 Uiso 1 1 calc R . .
C11 C -0.4866(3) -0.7274(3) 0.13472(7) 0.0194(5) Uani 1 1 d . . .
H11A H -0.5752 -0.7717 0.1472 0.023 Uiso 1 1 calc R . .
H11B H -0.4187 -0.7815 0.1192 0.023 Uiso 1 1 calc R . .

loop_
_atom_site_aniso_label
_atom_site_aniso_U_11
_atom_site_aniso_U_22
_atom_site_aniso_U_33
_atom_site_aniso_U_23
_atom_site_aniso_U_13
_atom_site_aniso_U_12
O10 0.0116(8) 0.0220(9) 0.0110(8) -0.0012(7) 0.0000(6) -0.0003(7)
O5 0.0144(8) 0.0163(8) 0.0151(8) -0.0019(7) 0.0026(7) -0.0018(7)
O14 0.0111(8) 0.0186(9) 0.0160(8) 0.0004(7) -0.0003(6) 0.0007(7)
O4 0.0211(9) 0.0144(8) 0.0141(8) 0.0000(7) 0.0046(7) 0.0026(7)
O13 0.0118(8) 0.0199(8) 0.0133(8) -0.0007(7) -0.0002(6) 0.0005(7)
O3 0.0163(9) 0.0159(8) 0.0147(8) 0.0033(7) -0.0035(7) -0.0040(7)
O11 0.0146(8) 0.0185(9) 0.0110(8) -0.0023(6) 0.0025(6) -0.0035(7)
O2 0.0157(9) 0.0174(9) 0.0113(8) -0.0011(6) 0.0023(7) -0.0033(7)
O9 0.0134(8) 0.0320(10) 0.0118(8) -0.0011(7) 0.0011(7) -0.0010(8)
O15 0.0311(12) 0.0247(10) 0.0273(10) -0.0083(8) -0.0087(9) 0.0058(9)
C7 0.0207(13) 0.0229(12) 0.0098(11) 0.0002(10) 0.0029(9) -0.0017(11)
O6 0.0209(9) 0.0162(9) 0.0159(8) -0.0025(7) 0.0067(7) -0.0007(7)
O1 0.0182(9) 0.0204(9) 0.0141(8) -0.0039(7) 0.0036(7) -0.0029(7)
O7 0.0255(10) 0.0184(10) 0.0333(11) -0.0058(8) 0.0116(9) -0.0024(8)
C19 0.0160(12) 0.0329(15) 0.0111(11) 0.0011(10) -0.0014(9) -0.0028(11)
O8 0.0174(9) 0.0224(9) 0.0187(9) -0.0034(7) 0.0054(7) -0.0018(8)
C16 0.0119(12) 0.0141(11) 0.0137(11) -0.0001(9) -0.0011(9) 0.0012(9)
C21 0.0148(12) 0.0192(12) 0.0113(11) 0.0038(9) -0.0003(9) -0.0048(10)
O12 0.0195(9) 0.0162(8) 0.0111(8) 0.0015(7) -0.0004(7) -0.0040(7)
O16 0.0196(10) 0.0315(11) 0.0177(9) -0.0046(8) -0.0026(7) -0.0063(8)
C12 0.0182(13) 0.0279(14) 0.0197(12) -0.0021(11) 0.0058(10) 0.0036(11)
C15 0.0120(11) 0.0128(11) 0.0118(11) 0.0010(8) -0.0003(9) 0.0003(9)
C17 0.0162(12) 0.0124(11) 0.0140(11) 0.0002(9) -0.0003(10) -0.0014(10)
C13 0.0150(12) 0.0169(12) 0.0119(11) 0.0015(9) -0.0020(9) -0.0011(10)
C3 0.0144(11) 0.0109(11) 0.0127(11) 0.0004(8) -0.0026(9) -0.0005(9)
C20 0.0191(13) 0.0179(12) 0.0106(11) 0.0000(9) -0.0024(9) 0.0003(10)
C8 0.0165(12) 0.0146(11) 0.0120(10) 0.0004(9) 0.0026(9) 0.0032(10)
C6 0.0137(12) 0.0215(13) 0.0201(12) 0.0002(10) 0.0009(10) 0.0035(10)
C14 0.0147(12) 0.0127(11) 0.0125(11) 0.0001(9) -0.0013(9) 0.0019(9)
C9 0.0151(12) 0.0210(12) 0.0107(11) 0.0023(10) 0.0014(9) 0.0005(10)
C22 0.0194(13) 0.0225(14) 0.0120(11) 0.0038(9) -0.0020(10) -0.0057(11)
C5 0.0145(12) 0.0122(11) 0.0164(11) 0.0010(9) 0.0017(9) 0.0023(9)
C10 0.0145(12) 0.0231(14) 0.0128(11) 0.0018(10) 0.0007(9) 0.0012(11)
C1 0.0145(12) 0.0124(11) 0.0134(11) 0.0002(9) 0.0009(9) -0.0010(9)
C18 0.0157(12) 0.0168(12) 0.0152(12) -0.0003(9) -0.0003(10) -0.0029(9)
C2 0.0135(11) 0.0111(11) 0.0157(11) 0.0027(9) 0.0022(9) 0.0008(9)
C23 0.0181(12) 0.0245(13) 0.0143(12) 0.0018(10) -0.0007(9) -0.0011(11)
C4 0.0174(12) 0.0097(10) 0.0139(11) 0.0000(8) 0.0014(9) 0.0020(9)
C24 0.0313(16) 0.0358(17) 0.0222(14) -0.0062(12) -0.0020(13) -0.0162(14)
C11 0.0189(13) 0.0201(13) 0.0194(13) 0.0003(10) 0.0050(10) -0.0015(10)

loop_
_atom_type_symbol
_atom_type_description
_atom_type_scat_dispersion_real
_atom_type_scat_dispersion_imag
_atom_type_scat_source
C C 0.0181 0.0091 'International Tables Vol C Tables 4.2.6.8 and 6.1.1.4'
H H 0.0000 0.0000 'International Tables Vol C Tables 4.2.6.8 and 6.1.1.4'
O O 0.0492 0.0322 'International Tables Vol C Tables 4.2.6.8 and 6.1.1.4'

loop_
_geom_angle_atom_site_label_1
_geom_angle_atom_site_label_2
_geom_angle_atom_site_label_3
_geom_angle
_geom_angle_site_symmetry_1
_geom_angle_site_symmetry_3
_geom_angle_publ_flag
C14 O10 C20 108.77(18) . . ?
C1 O5 C5 109.19(18) . . ?
C18 O14 H14 109.5 . . ?
C4 O4 H4 109.5 . . ?
C13 O13 C17 111.79(18) . . ?
C3 O3 H3 109.5 . . ?
C15 O11 H11 109.5 . . ?
C2 O2 C8 110.73(18) . . ?
C13 O9 C19 109.97(18) . . ?
H7A C7 H7B 107.9 . . ?
O1 C7 H7A 109.3 . . ?
O1 C7 H7B 109.3 . . ?
O1 C7 C8 111.83(19) . . ?
C8 C7 H7A 109.3 . . ?
C8 C7 H7B 109.3 . . ?
C6 O6 H6 109.5 . . ?
C1 O1 C7 108.65(18) . . ?
O9 C19 H19A 109.5 . . ?
O9 C19 H19B 109.5 . . ?
O9 C19 C20 110.8(2) . . ?
H19A C19 H19B 108.1 . . ?
C20 C19 H19A 109.5 . . ?
C20 C19 H19B 109.5 . . ?
C10 O8 C12 115.6(2) . . ?
O12 C16 H16 109.0 . . ?
O12 C16 C15 109.44(19) . . ?
O12 C16 C17 109.40(19) . . ?
C15 C16 H16 109.0 . . ?
C17 C16 H16 109.0 . . ?
C17 C16 C15 110.84(19) . . ?
C22 C21 C20 114.8(2) . . ?
C23 C21 C20 123.1(2) . . ?
C23 C21 C22 122.1(2) . . ?
C16 O12 H12 109.5 . . ?
C22 O16 C24 115.5(2) . . ?
O8 C12 H12A 109.5 . . ?
O8 C12 H12B 109.5 . . ?
O8 C12 H12C 109.5 . . ?
H12A C12 H12B 109.5 . . ?
H12A C12 H12C 109.5 . . ?
H12B C12 H12C 109.5 . . ?
O11 C15 C16 110.92(19) . . ?
O11 C15 H15 110.0 . . ?
O11 C15 C14 108.82(19) . . ?
C16 C15 H15 110.0 . . ?
C14 C15 C16 107.08(19) . . ?
C14 C15 H15 110.0 . . ?
O13 C17 C16 109.42(19) . . ?
O13 C17 H17 108.8 . . ?
O13 C17 C18 107.2(2) . . ?
C16 C17 H17 108.8 . . ?
C18 C17 C16 113.7(2) . . ?
C18 C17 H17 108.8 . . ?
O13 C13 O9 105.09(19) . . ?
O13 C13 H13 110.4 . . ?
O13 C13 C14 110.16(19) . . ?
O9 C13 H13 110.4 . . ?
O9 C13 C14 110.31(19) . . ?
C14 C13 H13 110.4 . . ?
O3 C3 H3A 109.6 . . ?
O3 C3 C2 109.7(2) . . ?
O3 C3 C4 109.33(19) . . ?
C2 C3 H3A 109.6 . . ?
C4 C3 H3A 109.6 . . ?
C4 C3 C2 109.12(19) . . ?
O10 C20 C19 109.1(2) . . ?
O10 C20 C21 108.2(2) . . ?
O10 C20 H20 109.3 . . ?
C19 C20 H20 109.3 . . ?
C21 C20 C19 111.7(2) . . ?
C21 C20 H20 109.3 . . ?
O2 C8 C7 109.36(19) . . ?
O2 C8 H8 109.2 . . ?
O2 C8 C9 107.5(2) . . ?
C7 C8 H8 109.2 . . ?
C9 C8 C7 112.3(2) . . ?
C9 C8 H8 109.2 . . ?
O6 C6 H6A 108.7 . . ?
O6 C6 H6B 108.7 . . ?
O6 C6 C5 114.4(2) . . ?
H6A C6 H6B 107.6 . . ?
C5 C6 H6A 108.7 . . ?
C5 C6 H6B 108.7 . . ?
O10 C14 C15 110.91(19) . . ?
O10 C14 C13 109.81(18) . . ?
O10 C14 H14A 109.1 . . ?
C15 C14 C13 108.83(19) . . ?
C15 C14 H14A 109.1 . . ?
C13 C14 H14A 109.1 . . ?
C10 C9 C8 114.7(2) . . ?
C11 C9 C8 123.3(2) . . ?
C11 C9 C10 121.9(2) . . ?
O15 C22 C21 123.7(2) . . ?
O15 C22 O16 123.7(2) . . ?
O16 C22 C21 112.6(2) . . ?
O5 C5 C6 110.2(2) . . ?
O5 C5 H5 108.2 . . ?
O5 C5 C4 108.97(19) . . ?
C6 C5 H5 108.2 . . ?
C6 C5 C4 113.0(2) . . ?
C4 C5 H5 108.2 . . ?
O7 C10 O8 123.6(2) . . ?
O7 C10 C9 123.8(2) . . ?
O8 C10 C9 112.6(2) . . ?
O5 C1 H1 109.8 . . ?
O5 C1 C2 111.25(18) . . ?
O1 C1 O5 107.46(19) . . ?
O1 C1 H1 109.8 . . ?
O1 C1 C2 108.80(19) . . ?
C2 C1 H1 109.8 . . ?
O14 C18 C17 110.4(2) . . ?
O14 C18 H18A 109.6 . . ?
O14 C18 H18B 109.6 . . ?
C17 C18 H18A 109.6 . . ?
C17 C18 H18B 109.6 . . ?
H18A C18 H18B 108.1 . . ?
O2 C2 C3 108.84(19) . . ?
O2 C2 C1 109.33(19) . . ?
O2 C2 H2 108.9 . . ?
C3 C2 H2 108.9 . . ?
C1 C2 C3 111.9(2) . . ?
C1 C2 H2 108.9 . . ?
C21 C23 H23A 120.0 . . ?
C21 C23 H23B 120.0 . . ?
H23A C23 H23B 120.0 . . ?
O4 C4 C3 108.95(19) . . ?
O4 C4 C5 110.15(19) . . ?
O4 C4 H4A 108.8 . . ?
C3 C4 C5 111.24(19) . . ?
C3 C4 H4A 108.8 . . ?
C5 C4 H4A 108.8 . . ?
O16 C24 H24A 109.5 . . ?
O16 C24 H24B 109.5 . . ?
O16 C24 H24C 109.5 . . ?
H24A C24 H24B 109.5 . . ?
H24A C24 H24C 109.5 . . ?
H24B C24 H24C 109.5 . . ?
C9 C11 H11A 120.0 . . ?
C9 C11 H11B 120.0 . . ?
H11A C11 H11B 120.0 . . ?

loop_
_geom_bond_atom_site_label_1
_geom_bond_atom_site_label_2
_geom_bond_distance
_geom_bond_site_symmetry_2
_geom_bond_publ_flag
O10 C20 1.441(3) . ?
O10 C14 1.424(3) . ?
O5 C5 1.444(3) . ?
O5 C1 1.409(3) . ?
O14 H14 0.8200 . ?
O14 C18 1.429(3) . ?
O4 H4 0.8200 . ?
O4 C4 1.426(3) . ?
O13 C17 1.433(3) . ?
O13 C13 1.400(3) . ?
O3 H3 0.8200 . ?
O3 C3 1.419(3) . ?
O11 H11 0.8200 . ?
O11 C15 1.425(3) . ?
O2 C8 1.435(3) . ?
O2 C2 1.421(3) . ?
O9 C19 1.431(3) . ?
O9 C13 1.409(3) . ?
O15 C22 1.206(4) . ?
C7 H7A 0.9700 . ?
C7 H7B 0.9700 . ?
C7 O1 1.443(3) . ?
C7 C8 1.542(3) . ?
O6 H6 0.8200 . ?
O6 C6 1.424(3) . ?
O1 C1 1.409(3) . ?
O7 C10 1.200(3) . ?
C19 H19A 0.9700 . ?
C19 H19B 0.9700 . ?
C19 C20 1.534(3) . ?
O8 C12 1.446(3) . ?
O8 C10 1.343(3) . ?
C16 H16 0.9800 . ?
C16 O12 1.422(3) . ?
C16 C15 1.535(3) . ?
C16 C17 1.530(3) . ?
C21 C20 1.508(3) . ?
C21 C22 1.492(4) . ?
C21 C23 1.322(4) . ?
O12 H12 0.8200 . ?
O16 C22 1.333(3) . ?
O16 C24 1.446(3) . ?
C12 H12A 0.9600 . ?
C12 H12B 0.9600 . ?
C12 H12C 0.9600 . ?
C15 H15 0.9800 . ?
C15 C14 1.514(3) . ?
C17 H17 0.9800 . ?
C17 C18 1.517(3) . ?
C13 H13 0.9800 . ?
C13 C14 1.527(3) . ?
C3 H3A 0.9800 . ?
C3 C2 1.516(3) . ?
C3 C4 1.516(3) . ?
C20 H20 0.9800 . ?
C8 H8 0.9800 . ?
C8 C9 1.505(3) . ?
C6 H6A 0.9700 . ?
C6 H6B 0.9700 . ?
C6 C5 1.522(3) . ?
C14 H14A 0.9800 . ?
C9 C10 1.493(3) . ?
C9 C11 1.325(4) . ?
C5 H5 0.9800 . ?
C5 C4 1.527(3) . ?
C1 H1 0.9800 . ?
C1 C2 1.515(3) . ?
C18 H18A 0.9700 . ?
C18 H18B 0.9700 . ?
C2 H2 0.9800 . ?
C23 H23A 0.9300 . ?
C23 H23B 0.9300 . ?
C4 H4A 0.9800 . ?
C24 H24A 0.9600 . ?
C24 H24B 0.9600 . ?
C24 H24C 0.9600 . ?
C11 H11A 0.9300 . ?
C11 H11B 0.9300 . ?

loop_
_geom_torsion_atom_site_label_1
_geom_torsion_atom_site_label_2
_geom_torsion_atom_site_label_3
_geom_torsion_atom_site_label_4
_geom_torsion
_geom_torsion_site_symmetry_1
_geom_torsion_site_symmetry_2
_geom_torsion_site_symmetry_3
_geom_torsion_site_symmetry_4
_geom_torsion_publ_flag
O5 C5 C4 O4 179.64(18) . . . . ?
O5 C5 C4 C3 -59.4(2) . . . . ?
O5 C1 C2 O2 177.14(18) . . . . ?
O5 C1 C2 C3 56.5(3) . . . . ?
O13 C17 C18 O14 -66.2(2) . . . . ?
O13 C13 C14 O10 -176.10(19) . . . . ?
O13 C13 C14 C15 62.3(2) . . . . ?
O3 C3 C2 O2 70.4(2) . . . . ?
O3 C3 C2 C1 -168.60(18) . . . . ?
O3 C3 C4 O4 -67.5(2) . . . . ?
O3 C3 C4 C5 170.91(18) . . . . ?
O11 C15 C14 O10 61.9(2) . . . . ?
O11 C15 C14 C13 -177.22(19) . . . . ?
O2 C8 C9 C10 -159.5(2) . . . . ?
O2 C8 C9 C11 21.2(3) . . . . ?
O9 C19 C20 O10 58.4(3) . . . . ?
O9 C19 C20 C21 177.9(2) . . . . ?
O9 C13 C14 O10 -60.5(2) . . . . ?
O9 C13 C14 C15 177.89(19) . . . . ?
C7 O1 C1 O5 -177.29(18) . . . . ?
C7 O1 C1 C2 62.1(2) . . . . ?
C7 C8 C9 C10 80.2(3) . . . . ?
C7 C8 C9 C11 -99.1(3) . . . . ?
O6 C6 C5 O5 -85.0(3) . . . . ?
O6 C6 C5 C4 37.2(3) . . . . ?
O1 C7 C8 O2 53.6(3) . . . . ?
O1 C7 C8 C9 172.8(2) . . . . ?
O1 C1 C2 O2 -64.7(2) . . . . ?
O1 C1 C2 C3 174.66(19) . . . . ?
C19 O9 C13 O13 176.73(19) . . . . ?
C19 O9 C13 C14 58.0(3) . . . . ?
C16 C15 C14 O10 -178.16(19) . . . . ?
C16 C15 C14 C13 -57.3(2) . . . . ?
C16 C17 C18 O14 54.9(3) . . . . ?
O12 C16 C15 O11 -64.8(2) . . . . ?
O12 C16 C15 C14 176.59(19) . . . . ?
O12 C16 C17 O13 -177.47(18) . . . . ?
O12 C16 C17 C18 62.7(3) . . . . ?
C12 O8 C10 O7 -2.7(4) . . . . ?
C12 O8 C10 C9 177.1(2) . . . . ?
C15 C16 C17 O13 -56.7(3) . . . . ?
C15 C16 C17 C18 -176.6(2) . . . . ?
C17 O13 C13 O9 177.34(18) . . . . ?
C17 O13 C13 C14 -63.8(2) . . . . ?
C17 C16 C15 O11 174.45(19) . . . . ?
C17 C16 C15 C14 55.8(3) . . . . ?
C13 O13 C17 C16 60.6(2) . . . . ?
C13 O13 C17 C18 -175.63(19) . . . . ?
C13 O9 C19 C20 -57.6(3) . . . . ?
C20 O10 C14 C15 -178.74(19) . . . . ?
C20 O10 C14 C13 60.9(2) . . . . ?
C20 C21 C22 O15 -6.4(4) . . . . ?
C20 C21 C22 O16 174.1(2) . . . . ?
C8 O2 C2 C3 -176.57(19) . . . . ?
C8 O2 C2 C1 60.9(2) . . . . ?
C8 C7 O1 C1 -57.9(3) . . . . ?
C8 C9 C10 O7 -7.1(4) . . . . ?
C8 C9 C10 O8 173.0(2) . . . . ?
C6 C5 C4 O4 56.7(3) . . . . ?
C6 C5 C4 C3 177.6(2) . . . . ?
C14 O10 C20 C19 -59.8(2) . . . . ?
C14 O10 C20 C21 178.50(19) . . . . ?
C22 C21 C20 O10 -150.6(2) . . . . ?
C22 C21 C20 C19 89.4(3) . . . . ?
C5 O5 C1 O1 176.92(18) . . . . ?
C5 O5 C1 C2 -64.1(2) . . . . ?
C1 O5 C5 C6 -170.20(19) . . . . ?
C1 O5 C5 C4 65.2(2) . . . . ?
C2 O2 C8 C7 -55.0(2) . . . . ?
C2 O2 C8 C9 -177.14(19) . . . . ?
C2 C3 C4 O4 172.53(19) . . . . ?
C2 C3 C4 C5 50.9(3) . . . . ?
C23 C21 C20 O10 30.0(3) . . . . ?
C23 C21 C20 C19 -90.0(3) . . . . ?
C23 C21 C22 O15 173.0(3) . . . . ?
C23 C21 C22 O16 -6.5(3) . . . . ?
C4 C3 C2 O2 -169.80(18) . . . . ?
C4 C3 C2 C1 -48.8(2) . . . . ?
C24 O16 C22 O15 0.8(4) . . . . ?
C24 O16 C22 C21 -179.6(2) . . . . ?
C11 C9 C10 O7 172.2(3) . . . . ?
C11 C9 C10 O8 -7.7(4) . . . . ?
